data_7059980
loop_
_publ_author_name
'Dias, H. V. Rasika'
'Palehepitiya Gamage, Chammi S.'
'Jayaratna, Naleen B.'
'Hettiarachchi, Champika V.'

_publ_section_title
;
 Mixed ligand complexes of silver(i) supported by highly fluorinated
 pyrazolates, and chelating and bridging N-heterocycles
;
_journal_issue 39
_journal_name_full 'New Journal of Chemistry'
_journal_page_first 17079
_journal_page_last 17087
_journal_paper_doi 10.1039/D0NJ04007J
_journal_volume 44
_journal_year 2020
_chemical_formula_moiety 'C56 H28 Ag4 F24 N14, C7 H8'
_chemical_formula_sum 'C63 H36 Ag4 F24 N14'
_chemical_formula_weight 1876.54
_space_group_crystal_system triclinic
_space_group_IT_number 2
_space_group_name_Hall '-P 1'
_space_group_name_H-M_alt 'P -1'
_atom_sites_solution_hydrogens geom
_atom_sites_solution_primary direct
_audit_creation_date 2020-09-03
_audit_creation_method
;
Olex2 1.2
(compiled 2018.05.29 svn.r3508 for OlexSys, GUI svn.r5506)
;
_audit_update_record
;
2020-09-11 deposited with the CCDC.	2020-09-11 downloaded from the CCDC.
;
_cell_angle_alpha 92.125(5)
_cell_angle_beta 96.546(6)
_cell_angle_gamma 103.553(11)
_cell_formula_units_Z 2
_cell_length_a 12.1451(13)
_cell_length_b 13.5207(14)
_cell_length_c 20.327(3)
_cell_measurement_reflns_used 7974
_cell_measurement_temperature 100(2)
_cell_measurement_theta_max 28.27
_cell_measurement_theta_min 2.49
_cell_volume 3216.8(7)
_computing_cell_refinement 'SAINT v7.06A (Bruker, 2003)'
_computing_data_collection 'Bruker SMART'
_computing_data_reduction 'SAINT v7.06A (Bruker, 2003)'
_computing_molecular_graphics 'Olex2 (Dolomanov et al., 2009)'
_computing_publication_material 'Olex2 (Dolomanov et al., 2009)'
_computing_structure_refinement 'ShelXL (Sheldrick, 2015)'
_computing_structure_solution 'ShelXS (Sheldrick, 2008)'
_diffrn_ambient_temperature 100.15
_diffrn_measured_fraction_theta_full 0.996
_diffrn_measured_fraction_theta_max 0.961
_diffrn_measurement_device_type 'CCD area detector'
_diffrn_measurement_method 'phi and omega scans'
_diffrn_radiation_monochromator graphite
_diffrn_radiation_type MoK\a
_diffrn_radiation_wavelength 0.71073
_diffrn_reflns_av_R_equivalents 0.0293
_diffrn_reflns_av_unetI/netI 0.0445
_diffrn_reflns_Laue_measured_fraction_full 0.996
_diffrn_reflns_Laue_measured_fraction_max 0.961
_diffrn_reflns_limit_h_max 15
_diffrn_reflns_limit_h_min -16
_diffrn_reflns_limit_k_max 17
_diffrn_reflns_limit_k_min -17
_diffrn_reflns_limit_l_max 26
_diffrn_reflns_limit_l_min -27
_diffrn_reflns_number 30094
_diffrn_reflns_point_group_measured_fraction_full 0.996
_diffrn_reflns_point_group_measured_fraction_max 0.961
_diffrn_reflns_theta_full 25.242
_diffrn_reflns_theta_max 28.275
_diffrn_reflns_theta_min 1.739
_exptl_absorpt_coefficient_mu 1.324
_exptl_absorpt_correction_T_max 0.888
_exptl_absorpt_correction_T_min 0.640
_exptl_absorpt_correction_type multi-scan
_exptl_absorpt_process_details
'SADABS v.2.10 (Bruker,2003) was used for absorption correction. R(int) was 0.0429 before and 0.0289 after correction. The Ratio of minimum to maximum transmission is 0.7208. The \l/2 correction factor is 0.0015.'
_exptl_crystal_colour colorless
_exptl_crystal_density_diffrn 1.937
_exptl_crystal_density_method 'not measured'
_exptl_crystal_description hexagonal
_exptl_crystal_F_000 1832
_exptl_crystal_size_max 0.26
_exptl_crystal_size_mid 0.15
_exptl_crystal_size_min 0.09
_refine_diff_density_max 1.381
_refine_diff_density_min -0.653
_refine_diff_density_rms 0.119
_refine_ls_extinction_method none
_refine_ls_goodness_of_fit_ref 1.046
_refine_ls_hydrogen_treatment constr
_refine_ls_matrix_type full
_refine_ls_number_parameters 1038
_refine_ls_number_reflns 15308
_refine_ls_number_restraints 15
_refine_ls_restrained_S_all 1.056
_refine_ls_R_factor_all 0.0497
_refine_ls_R_factor_gt 0.0385
_refine_ls_shift/su_max 0.001
_refine_ls_shift/su_mean 0.000
_refine_ls_structure_factor_coef Fsqd
_refine_ls_weighting_details 'w=1/[\s^2^(Fo^2^)+(0.0496P)^2^+0.4926P] where P=(Fo^2^+2Fc^2^)/3'
_refine_ls_weighting_scheme calc
_refine_ls_wR_factor_gt 0.0904
_refine_ls_wR_factor_ref 0.0973
_reflns_Friedel_coverage 0.000
_reflns_number_gt 12705
_reflns_number_total 15308
_reflns_threshold_expression 'I > 2\s(I)'
_cod_data_source_file d0nj04007j2.cif
_cod_data_source_block dias46s
_cod_depositor_comments 'Adding full bibliography for 7059979--7059984.cif.'
_cod_database_code 7059980
_shelx_shelxl_version_number 2018/3
_shelx_space_group_comment
;
The symmetry employed for this shelxl refinement is uniquely defined
by the following loop, which should always be used as a source of
symmetry information in preference to the above space-group names.
They are only intended as comments.
;
_shelx_estimated_absorpt_t_max 0.890
_shelx_estimated_absorpt_t_min 0.725
_olex2_refinement_description
;
1. Fixed Uiso
 At 1.2 times of:
  All C(H) groups
 At 1.5 times of:
  All C(H,H,H) groups
2. Restrained distances
 F20A-C43 \\sim F20-C43 \\sim F19A-C43 \\sim F19-C43 \\sim F21A-C43 \\sim
F21-C43
 with sigma of 0.01
3. Others
 Fixed Sof: F19(0.459) F20(0.459) F21(0.459) F19A(0.541) F20A(0.541)
 F21A(0.541) C64(0.5) C65(0.5) H65(0.5) C66(0.5) H66(0.5) C67(0.5) H67(0.5)
 C68(0.5) H68(0.5) C69(0.5) H69(0.5) C70(0.5) H70A(0.5) H70B(0.5) H70C(0.5)
 C57(0.5) C58(0.5) H58(0.5) C59(0.5) H59(0.5) C60(0.5) H60(0.5) C61(0.5)
 H61(0.5) C62(0.5) H62(0.5) C63(0.5) H63A(0.5) H63B(0.5) H63C(0.5)
4.a Aromatic/amide H refined with riding coordinates:
 C2(H2), C7(H7), C11(H11), C12(H12), C13(H13), C16(H16), C17(H17), C18(H18),
 C20(H20), C21(H21), C23(H23), C24(H24), C25(H25), C28(H28), C29(H29), C30(H30),
  C32(H32), C33(H33), C36(H36), C41(H41), C45(H45), C46(H46), C47(H47),
 C50(H50), C51(H51), C52(H52), C54(H54), C55(H55), C65(H65), C66(H66), C67(H67),
  C68(H68), C69(H69), C58(H58), C59(H59), C60(H60), C61(H61), C62(H62)
4.b Idealised Me refined as rotating group:
 C70(H70A,H70B,H70C), C63(H63A,H63B,H63C)
;
_olex2_submission_special_instructions 'No special instructions were received'

loop_
_space_group_symop_operation_xyz
'x, y, z'
'-x, -y, -z'

loop_
_atom_site_label
_atom_site_type_symbol
_atom_site_fract_x
_atom_site_fract_y
_atom_site_fract_z
_atom_site_U_iso_or_equiv
_atom_site_adp_type
_atom_site_occupancy
_atom_site_site_symmetry_order
_atom_site_calc_flag
_atom_site_refinement_flags_posn
_atom_site_refinement_flags_adp
_atom_site_refinement_flags_occupancy
_atom_site_disorder_assembly
_atom_site_disorder_group
Ag1 Ag 0.50848(2) -0.75659(2) -0.14866(2) 0.02457(6) Uani 1 1 d . . . . .
Ag2 Ag 0.39660(2) -0.75409(2) -0.30603(2) 0.02583(6) Uani 1 1 d . . . . .
Ag3 Ag 0.12818(2) -0.36562(2) -0.13736(2) 0.02839(7) Uani 1 1 d . . . . .
Ag4 Ag 0.05023(2) -0.31477(2) -0.29926(2) 0.02981(7) Uani 1 1 d . . . . .
F1 F 0.82667(15) -0.92530(15) -0.15215(10) 0.0343(5) Uani 1 1 d . . . . .
F2 F 0.70669(16) -0.86659(15) -0.10093(9) 0.0323(4) Uani 1 1 d . . . . .
F3 F 0.66422(17) -1.02211(14) -0.14031(10) 0.0356(5) Uani 1 1 d . . . . .
F4 F 0.68468(19) -0.8920(2) -0.42083(11) 0.0511(6) Uani 1 1 d . . . . .
F5 F 0.57152(17) -0.79143(16) -0.41650(10) 0.0393(5) Uani 1 1 d . . . . .
F6 F 0.50469(19) -0.95276(17) -0.41993(11) 0.0465(5) Uani 1 1 d . . . . .
F7 F 0.38473(18) -0.97211(17) -0.09161(12) 0.0469(6) Uani 1 1 d . . . . .
F8 F 0.2656(2) -0.92639(17) -0.03344(11) 0.0479(6) Uani 1 1 d . . . . .
F9 F 0.21195(18) -1.06042(15) -0.10032(12) 0.0469(6) Uani 1 1 d . . . . .
F10 F -0.03332(16) -0.83097(17) -0.25998(13) 0.0502(6) Uani 1 1 d . . . . .
F11 F 0.09566(19) -0.7061(2) -0.28436(15) 0.0664(8) Uani 1 1 d . . . . .
F12 F 0.0669(3) -0.8520(3) -0.33560(14) 0.0966(13) Uani 1 1 d . . . . .
F13 F 0.07070(18) -0.65708(18) -0.11902(14) 0.0568(7) Uani 1 1 d . . . . .
F14 F -0.11073(18) -0.70716(16) -0.11746(14) 0.0532(6) Uani 1 1 d . . . . .
F15 F -0.02001(19) -0.55774(17) -0.07526(12) 0.0483(6) Uani 1 1 d . . . . .
F16 F -0.2016(2) -0.4926(2) -0.37913(12) 0.0588(7) Uani 1 1 d . . . . .
F17 F -0.2119(3) -0.6539(2) -0.38480(15) 0.0845(10) Uani 1 1 d . . . . .
F18 F -0.0606(2) -0.54743(19) -0.40499(13) 0.0584(7) Uani 1 1 d . . . . .
F22 F -0.17697(19) -0.23096(18) -0.32087(12) 0.0495(6) Uani 1 1 d . . . . .
F23 F -0.09522(19) -0.07273(18) -0.30009(13) 0.0527(6) Uani 1 1 d . . . . .
F24 F -0.25494(16) -0.13513(16) -0.26420(12) 0.0448(6) Uani 1 1 d . . . . .
F19 F 0.0739(9) -0.2442(10) -0.0119(3) 0.121(4) Uani 0.459 1 d D . P A 1
F20 F -0.0961(6) -0.2326(9) -0.0003(4) 0.095(4) Uani 0.459 1 d D . P A 1
F21 F 0.0316(8) -0.1109(5) -0.0057(4) 0.095(3) Uani 0.459 1 d D . P A 1
F19A F -0.0120(4) -0.3028(3) -0.0238(2) 0.0414(11) Uani 0.541 1 d D . P A 2
F20A F -0.1052(5) -0.1890(5) -0.0128(3) 0.0417(14) Uani 0.541 1 d D . P A 2
F21A F 0.0787(4) -0.1443(5) -0.0088(3) 0.0468(14) Uani 0.541 1 d D . P A 2
N1 N 0.5849(2) -0.84323(19) -0.21878(13) 0.0255(6) Uani 1 1 d . . . . .
N2 N 0.5508(2) -0.8306(2) -0.28315(13) 0.0267(6) Uani 1 1 d . . . . .
N3 N 0.3209(2) -0.8327(2) -0.17257(14) 0.0276(6) Uani 1 1 d . . . . .
N4 N 0.2671(2) -0.7893(2) -0.22188(14) 0.0279(6) Uani 1 1 d . . . . .
N5 N 0.5819(2) -0.6006(2) -0.10177(12) 0.0227(5) Uani 1 1 d . . . . .
N6 N 0.2993(2) -0.33521(19) -0.07644(13) 0.0260(6) Uani 1 1 d . . . . .
N7 N 0.4950(2) -0.58488(19) -0.28177(12) 0.0207(5) Uani 1 1 d . . . . .
N8 N 0.2524(2) -0.28990(19) -0.24694(13) 0.0242(5) Uani 1 1 d . . . . .
N9 N 0.0105(2) -0.4915(2) -0.20339(16) 0.0317(6) Uani 1 1 d . . . . .
N10 N -0.0190(2) -0.4748(2) -0.26700(16) 0.0324(7) Uani 1 1 d . . . . .
N11 N 0.0259(2) -0.24379(19) -0.14895(14) 0.0272(6) Uani 1 1 d . . . . .
N12 N -0.0110(2) -0.2297(2) -0.21234(15) 0.0293(6) Uani 1 1 d . . . . .
N13 N 0.0476(2) -0.2410(2) -0.39815(15) 0.0309(6) Uani 1 1 d . . . . .
N14 N 0.2975(2) 0.1598(2) -0.40347(14) 0.0280(6) Uani 1 1 d . . . . .
C1 C 0.6666(2) -0.8951(2) -0.21721(16) 0.0240(6) Uani 1 1 d . . . . .
C2 C 0.6880(3) -0.9170(2) -0.28106(16) 0.0263(7) Uani 1 1 d . . . . .
H2 H 0.741378 -0.952555 -0.294500 0.032 Uiso 1 1 calc R . . . .
C3 C 0.6132(3) -0.8750(2) -0.32024(16) 0.0253(7) Uani 1 1 d . . . . .
C4 C 0.7159(3) -0.9256(2) -0.15326(17) 0.0268(7) Uani 1 1 d . . . . .
C5 C 0.5938(3) -0.8771(3) -0.39375(18) 0.0333(8) Uani 1 1 d . . . . .
C6 C 0.2426(3) -0.9038(2) -0.14819(18) 0.0300(7) Uani 1 1 d . . . . .
C7 C 0.1342(3) -0.9085(3) -0.18059(18) 0.0345(8) Uani 1 1 d . . . . .
H7 H 0.063316 -0.951492 -0.173235 0.041 Uiso 1 1 calc R . . . .
C8 C 0.1550(3) -0.8351(3) -0.22614(18) 0.0306(7) Uani 1 1 d . . . . .
C9 C 0.2750(3) -0.9650(3) -0.09378(19) 0.0356(8) Uani 1 1 d . . . . .
C10 C 0.0723(3) -0.8063(3) -0.2758(2) 0.0415(9) Uani 1 1 d . . . . .
C11 C 0.6927(3) -0.5727(3) -0.07908(16) 0.0265(7) Uani 1 1 d . . . . .
H11 H 0.737726 -0.620671 -0.083802 0.032 Uiso 1 1 calc R . . . .
C12 C 0.7456(3) -0.4769(3) -0.04881(17) 0.0314(7) Uani 1 1 d . . . . .
H12 H 0.825315 -0.459783 -0.034271 0.038 Uiso 1 1 calc R . . . .
C13 C 0.6820(3) -0.4073(3) -0.04014(15) 0.0280(7) Uani 1 1 d . . . . .
H13 H 0.716894 -0.342073 -0.018658 0.034 Uiso 1 1 calc R . . . .
C14 C 0.5646(3) -0.4331(2) -0.06323(14) 0.0212(6) Uani 1 1 d . . . . .
C15 C 0.4907(3) -0.3643(2) -0.05551(15) 0.0229(6) Uani 1 1 d . . . . .
C16 C 0.5286(3) -0.2665(2) -0.02294(16) 0.0295(7) Uani 1 1 d . . . . .
H16 H 0.606624 -0.241566 -0.005388 0.035 Uiso 1 1 calc R . . . .
C17 C 0.4525(3) -0.2074(3) -0.01667(17) 0.0355(8) Uani 1 1 d . . . . .
H17 H 0.476940 -0.141874 0.006140 0.043 Uiso 1 1 calc R . . . .
C18 C 0.3387(3) -0.2442(2) -0.04408(17) 0.0330(8) Uani 1 1 d . . . . .
H18 H 0.286961 -0.202221 -0.039391 0.040 Uiso 1 1 calc R . . . .
C19 C 0.3740(3) -0.3968(2) -0.08182(15) 0.0231(6) Uani 1 1 d . . . . .
C20 C 0.3306(3) -0.4958(2) -0.11455(15) 0.0217(6) Uani 1 1 d . . . . .
H20 H 0.252439 -0.516427 -0.132515 0.026 Uiso 1 1 calc R . . . .
C21 C 0.3986(2) -0.5608(2) -0.12048(14) 0.0199(6) Uani 1 1 d . . . . .
H21 H 0.367594 -0.626799 -0.141850 0.024 Uiso 1 1 calc R . . . .
C22 C 0.5176(2) -0.5309(2) -0.09468(14) 0.0199(6) Uani 1 1 d . . . . .
C23 C 0.6072(3) -0.5652(2) -0.26477(15) 0.0247(6) Uani 1 1 d . . . . .
H23 H 0.644677 -0.618481 -0.271095 0.030 Uiso 1 1 calc R . . . .
C24 C 0.6731(3) -0.4703(2) -0.23807(16) 0.0254(7) Uani 1 1 d . . . . .
H24 H 0.753317 -0.459376 -0.227081 0.030 Uiso 1 1 calc R . . . .
C25 C 0.6196(3) -0.3927(2) -0.22794(15) 0.0231(6) Uani 1 1 d . . . . .
H25 H 0.662729 -0.327918 -0.209166 0.028 Uiso 1 1 calc R . . . .
C26 C 0.5014(2) -0.4098(2) -0.24541(14) 0.0187(6) Uani 1 1 d . . . . .
C27 C 0.4375(2) -0.3324(2) -0.23642(14) 0.0195(6) Uani 1 1 d . . . . .
C28 C 0.4876(3) -0.2337(2) -0.20834(15) 0.0239(6) Uani 1 1 d . . . . .
H28 H 0.567781 -0.213346 -0.195566 0.029 Uiso 1 1 calc R . . . .
C29 C 0.4211(3) -0.1666(2) -0.19927(16) 0.0257(7) Uani 1 1 d . . . . .
H29 H 0.454185 -0.099445 -0.180289 0.031 Uiso 1 1 calc R . . . .
C30 C 0.3038(3) -0.1990(2) -0.21851(15) 0.0256(7) Uani 1 1 d . . . . .
H30 H 0.257970 -0.152746 -0.210643 0.031 Uiso 1 1 calc R . . . .
C31 C 0.3178(2) -0.3581(2) -0.25586(15) 0.0210(6) Uani 1 1 d . . . . .
C32 C 0.2620(3) -0.4573(2) -0.28528(16) 0.0259(7) Uani 1 1 d . . . . .
H32 H 0.182231 -0.473036 -0.299500 0.031 Uiso 1 1 calc R . . . .
C33 C 0.3216(2) -0.5294(2) -0.29319(15) 0.0230(6) Uani 1 1 d . . . . .
H33 H 0.282780 -0.595233 -0.312359 0.028 Uiso 1 1 calc R . . . .
C34 C 0.4418(2) -0.5075(2) -0.27308(14) 0.0206(6) Uani 1 1 d . . . . .
C35 C -0.0486(3) -0.5847(2) -0.1916(2) 0.0343(8) Uani 1 1 d . . . . .
C36 C -0.1190(3) -0.6316(3) -0.2480(2) 0.0392(9) Uani 1 1 d . . . . .
H36 H -0.169967 -0.697170 -0.253656 0.047 Uiso 1 1 calc R . . . .
C37 C -0.0964(3) -0.5591(2) -0.2940(2) 0.0348(8) Uani 1 1 d . . . . .
C38 C -0.0275(3) -0.6258(3) -0.1269(2) 0.0437(10) Uani 1 1 d . . . . .
C39 C -0.1429(3) -0.5642(3) -0.3641(2) 0.0449(10) Uani 1 1 d . . . . .
C40 C -0.0344(3) -0.2018(2) -0.10915(18) 0.0297(7) Uani 1 1 d . . . . .
C41 C -0.1131(3) -0.1602(2) -0.14683(19) 0.0326(8) Uani 1 1 d . . . . .
H41 H -0.166679 -0.126152 -0.131856 0.039 Uiso 1 1 calc R . . . .
C42 C -0.0948(3) -0.1799(2) -0.21053(18) 0.0301(7) Uani 1 1 d . . . . .
C43 C -0.0134(3) -0.2054(3) -0.0370(2) 0.0403(9) Uani 1 1 d D . . . .
C44 C -0.1541(3) -0.1549(3) -0.2733(2) 0.0366(8) Uani 1 1 d . . . . .
C45 C -0.0055(3) -0.2941(3) -0.45354(19) 0.0350(8) Uani 1 1 d . . . . .
H45 H -0.047617 -0.362178 -0.450481 0.042 Uiso 1 1 calc R . . . .
C46 C -0.0027(3) -0.2552(3) -0.51623(19) 0.0375(8) Uani 1 1 d . . . . .
H46 H -0.041827 -0.296415 -0.554548 0.045 Uiso 1 1 calc R . . . .
C47 C 0.0567(3) -0.1572(3) -0.52205(18) 0.0339(8) Uani 1 1 d . . . . .
H47 H 0.059779 -0.130022 -0.564428 0.041 Uiso 1 1 calc R . . . .
C48 C 0.1130(3) -0.0972(2) -0.46471(16) 0.0266(7) Uani 1 1 d . . . . .
C49 C 0.1777(3) 0.0084(2) -0.46598(16) 0.0271(7) Uani 1 1 d . . . . .
C50 C 0.1847(3) 0.0608(3) -0.52436(17) 0.0322(8) Uani 1 1 d . . . . .
H50 H 0.146333 0.027949 -0.565585 0.039 Uiso 1 1 calc R . . . .
C51 C 0.2471(3) 0.1594(3) -0.52124(18) 0.0349(8) Uani 1 1 d . . . . .
H51 H 0.252721 0.195860 -0.560254 0.042 Uiso 1 1 calc R . . . .
C52 C 0.3028(3) 0.2060(3) -0.45994(17) 0.0333(8) Uani 1 1 d . . . . .
H52 H 0.346698 0.274363 -0.458644 0.040 Uiso 1 1 calc R . . . .
C53 C 0.2359(3) 0.0609(2) -0.40585(16) 0.0257(7) Uani 1 1 d . . . . .
C54 C 0.2288(3) 0.0111(2) -0.34544(16) 0.0285(7) Uani 1 1 d . . . . .
H54 H 0.269757 0.046036 -0.305384 0.034 Uiso 1 1 calc R . . . .
C55 C 0.1650(3) -0.0848(2) -0.34402(17) 0.0305(7) Uani 1 1 d . . . . .
H55 H 0.158708 -0.114833 -0.302661 0.037 Uiso 1 1 calc R . . . .
C56 C 0.1070(3) -0.1421(2) -0.40327(16) 0.0269(7) Uani 1 1 d . . . . .
C64 C 0.4170(6) -0.3162(6) -0.4240(3) 0.0342(16) Uani 0.5 1 d . . P B -2
C65 C 0.3577(9) -0.4015(8) -0.4601(5) 0.042(2) Uani 0.5 1 d . . P B -2
H65 H 0.281499 -0.405387 -0.479108 0.050 Uiso 0.5 1 calc R . P B -2
C66 C 0.4063(7) -0.4860(6) -0.4706(4) 0.0452(19) Uani 0.5 1 d . . P B -2
H66 H 0.363707 -0.545396 -0.496534 0.054 Uiso 0.5 1 calc R . P B -2
C67 C 0.5163(7) -0.4800(6) -0.4423(3) 0.0382(17) Uani 0.5 1 d . . P B -2
H67 H 0.550442 -0.535395 -0.448999 0.046 Uiso 0.5 1 calc R . P B -2
C68 C 0.5769(6) -0.3941(6) -0.4042(3) 0.0348(16) Uani 0.5 1 d . . P B -2
H68 H 0.653246 -0.387438 -0.384397 0.042 Uiso 0.5 1 calc R . P B -2
C69 C 0.519(2) -0.3171(18) -0.3967(15) 0.023(4) Uani 0.5 1 d . . P B -2
H69 H 0.558088 -0.259089 -0.368467 0.027 Uiso 0.5 1 calc R . P B -2
C70 C 0.367(2) -0.2291(13) -0.4125(12) 0.054(6) Uani 0.5 1 d . . P B -2
H70A H 0.321349 -0.218113 -0.453409 0.081 Uiso 0.5 1 calc GR . P B -2
H70B H 0.427795 -0.167795 -0.399060 0.081 Uiso 0.5 1 calc GR . P B -2
H70C H 0.317466 -0.243282 -0.377277 0.081 Uiso 0.5 1 calc GR . P B -2
C57 C 0.3323(7) -0.3846(8) -0.4364(4) 0.033(2) Uani 0.5 1 d . . P C -1
C58 C 0.3074(7) -0.2900(7) -0.4389(4) 0.0385(19) Uani 0.5 1 d . . P C -1
H58 H 0.231642 -0.287304 -0.454810 0.046 Uiso 0.5 1 calc R . P C -1
C59 C 0.3861(16) -0.1995(13) -0.4196(10) 0.036(3) Uani 0.5 1 d . . P C -1
H59 H 0.366521 -0.135691 -0.423019 0.044 Uiso 0.5 1 calc R . P C -1
C60 C 0.4991(6) -0.2060(6) -0.3940(3) 0.0360(16) Uani 0.5 1 d . . P C -1
H60 H 0.552603 -0.144261 -0.377981 0.043 Uiso 0.5 1 calc R . P C -1
C61 C 0.537(3) -0.2957(19) -0.3908(16) 0.031(4) Uani 0.5 1 d . . P C -1
H61 H 0.613099 -0.297768 -0.375814 0.037 Uiso 0.5 1 calc R . P C -1
C62 C 0.4441(6) -0.3879(6) -0.4133(3) 0.0310(15) Uani 0.5 1 d . . P C -1
H62 H 0.461996 -0.452579 -0.412012 0.037 Uiso 0.5 1 calc R . P C -1
C63 C 0.2428(7) -0.4807(6) -0.4592(4) 0.0414(18) Uani 0.5 1 d . . P C -1
H63A H 0.257166 -0.506925 -0.502174 0.062 Uiso 0.5 1 calc GR . P C -1
H63B H 0.167165 -0.465970 -0.463658 0.062 Uiso 0.5 1 calc GR . P C -1
H63C H 0.245840 -0.531886 -0.426545 0.062 Uiso 0.5 1 calc GR . P C -1

loop_
_atom_site_aniso_label
_atom_site_aniso_U_11
_atom_site_aniso_U_22
_atom_site_aniso_U_33
_atom_site_aniso_U_23
_atom_site_aniso_U_13
_atom_site_aniso_U_12
Ag1 0.02012(11) 0.02292(12) 0.03249(13) -0.00252(9) 0.00373(9) 0.00931(9)
Ag2 0.02141(12) 0.01918(12) 0.03731(14) -0.00150(9) -0.00052(10) 0.00826(9)
Ag3 0.02431(12) 0.01987(12) 0.04380(15) 0.00462(10) 0.00556(10) 0.00994(10)
Ag4 0.02264(12) 0.01788(12) 0.04816(16) -0.00381(10) 0.00109(10) 0.00588(9)
F1 0.0198(9) 0.0382(11) 0.0482(12) 0.0041(9) 0.0010(8) 0.0150(8)
F2 0.0307(10) 0.0310(11) 0.0363(11) -0.0022(8) 0.0013(8) 0.0115(8)
F3 0.0332(11) 0.0223(10) 0.0479(12) 0.0077(9) -0.0013(9) 0.0025(8)
F4 0.0438(13) 0.0807(18) 0.0412(13) 0.0048(12) 0.0166(10) 0.0343(13)
F5 0.0356(11) 0.0442(13) 0.0419(12) 0.0143(10) 0.0082(9) 0.0139(10)
F6 0.0482(14) 0.0445(13) 0.0401(12) -0.0073(10) 0.0011(10) 0.0018(11)
F7 0.0287(11) 0.0396(13) 0.0703(16) 0.0082(11) -0.0042(10) 0.0083(10)
F8 0.0577(15) 0.0387(13) 0.0439(13) 0.0025(10) 0.0034(11) 0.0062(11)
F9 0.0385(12) 0.0214(11) 0.0740(16) 0.0043(10) -0.0012(11) -0.0022(9)
F10 0.0170(10) 0.0403(13) 0.0963(19) 0.0143(12) 0.0073(11) 0.0115(9)
F11 0.0287(12) 0.0655(17) 0.110(2) 0.0521(16) 0.0125(13) 0.0114(12)
F12 0.079(2) 0.182(4) 0.0539(17) -0.021(2) -0.0184(15) 0.098(2)
F13 0.0279(11) 0.0448(14) 0.107(2) 0.0291(14) 0.0151(12) 0.0200(10)
F14 0.0305(11) 0.0272(11) 0.102(2) 0.0219(12) 0.0155(12) 0.0017(9)
F15 0.0441(13) 0.0316(12) 0.0696(16) 0.0111(11) 0.0049(11) 0.0097(10)
F16 0.0455(14) 0.0818(19) 0.0557(15) -0.0087(14) 0.0034(11) 0.0319(14)
F17 0.092(2) 0.0548(17) 0.0728(19) -0.0189(15) 0.0016(16) -0.0420(16)
F18 0.0498(14) 0.0500(15) 0.0785(18) -0.0161(13) 0.0300(13) 0.0113(12)
F22 0.0425(13) 0.0518(14) 0.0559(14) -0.0096(11) -0.0126(11) 0.0255(11)
F23 0.0323(12) 0.0511(15) 0.0734(17) 0.0265(13) -0.0004(11) 0.0075(10)
F24 0.0224(10) 0.0420(13) 0.0754(16) 0.0076(11) 0.0015(10) 0.0206(9)
F19 0.167(9) 0.214(12) 0.041(4) 0.023(6) 0.017(5) 0.160(9)
F20 0.050(5) 0.167(11) 0.028(3) 0.011(5) 0.002(3) -0.054(6)
F21 0.108(8) 0.085(6) 0.057(5) 0.014(4) -0.036(6) -0.029(5)
F19A 0.055(3) 0.028(2) 0.044(3) 0.0093(18) 0.005(2) 0.014(2)
F20A 0.041(3) 0.050(3) 0.042(4) 0.006(2) 0.021(2) 0.019(2)
F21A 0.019(2) 0.067(4) 0.047(3) 0.010(3) -0.003(2) -0.002(2)
N1 0.0208(13) 0.0243(14) 0.0338(15) -0.0017(11) 0.0047(11) 0.0104(11)
N2 0.0249(13) 0.0244(14) 0.0343(15) -0.0004(11) 0.0046(11) 0.0129(11)
N3 0.0203(13) 0.0219(14) 0.0403(16) -0.0054(11) 0.0050(11) 0.0051(11)
N4 0.0188(13) 0.0265(14) 0.0403(16) -0.0022(12) 0.0073(11) 0.0079(11)
N5 0.0209(12) 0.0254(14) 0.0239(13) 0.0007(10) 0.0042(10) 0.0090(11)
N6 0.0320(14) 0.0181(13) 0.0301(14) 0.0030(10) 0.0021(11) 0.0113(11)
N7 0.0187(12) 0.0204(13) 0.0251(13) 0.0044(10) 0.0056(10) 0.0071(10)
N8 0.0217(13) 0.0198(13) 0.0335(15) 0.0002(11) 0.0040(11) 0.0097(10)
N9 0.0220(13) 0.0170(13) 0.058(2) 0.0007(12) 0.0088(13) 0.0081(11)
N10 0.0227(14) 0.0199(14) 0.0555(19) -0.0061(13) 0.0087(13) 0.0064(11)
N11 0.0220(13) 0.0163(13) 0.0432(16) -0.0013(11) 0.0003(12) 0.0069(10)
N12 0.0215(13) 0.0197(13) 0.0455(17) -0.0044(12) -0.0030(12) 0.0071(11)
N13 0.0230(13) 0.0228(14) 0.0449(17) -0.0077(12) -0.0063(12) 0.0085(11)
N14 0.0233(13) 0.0253(14) 0.0367(16) -0.0010(12) 0.0023(11) 0.0099(11)
C1 0.0182(14) 0.0177(15) 0.0369(18) 0.0022(12) 0.0023(12) 0.0066(12)
C2 0.0213(15) 0.0223(16) 0.0381(18) -0.0026(13) 0.0070(13) 0.0098(13)
C3 0.0205(15) 0.0212(15) 0.0353(18) -0.0031(13) 0.0061(13) 0.0070(12)
C4 0.0210(15) 0.0210(16) 0.0397(19) -0.0019(13) 0.0057(13) 0.0073(12)
C5 0.0261(17) 0.0356(19) 0.041(2) 0.0002(15) 0.0105(15) 0.0103(15)
C6 0.0256(16) 0.0175(15) 0.046(2) -0.0035(14) 0.0062(14) 0.0035(13)
C7 0.0194(15) 0.0306(19) 0.052(2) 0.0015(16) 0.0065(15) 0.0021(14)
C8 0.0186(15) 0.0292(18) 0.047(2) -0.0009(15) 0.0074(14) 0.0097(13)
C9 0.0291(18) 0.0241(17) 0.049(2) -0.0022(15) 0.0025(16) -0.0012(14)
C10 0.0246(17) 0.050(2) 0.057(2) 0.0054(19) 0.0107(17) 0.0189(17)
C11 0.0183(14) 0.0328(18) 0.0307(17) 0.0040(13) 0.0047(12) 0.0099(13)
C12 0.0172(14) 0.039(2) 0.0351(19) 0.0021(15) 0.0009(13) 0.0026(14)
C13 0.0266(16) 0.0270(17) 0.0247(16) -0.0027(13) 0.0005(13) -0.0030(13)
C14 0.0222(14) 0.0221(15) 0.0188(14) 0.0017(11) 0.0021(11) 0.0044(12)
C15 0.0240(15) 0.0211(15) 0.0216(15) 0.0012(12) 0.0007(12) 0.0027(12)
C16 0.0357(18) 0.0199(16) 0.0291(17) 0.0006(13) -0.0028(14) 0.0030(14)
C17 0.052(2) 0.0203(16) 0.0313(18) -0.0055(13) -0.0044(16) 0.0084(16)
C18 0.046(2) 0.0212(16) 0.0351(19) -0.0005(13) 0.0023(16) 0.0167(15)
C19 0.0267(15) 0.0203(15) 0.0240(15) 0.0027(12) 0.0056(12) 0.0076(12)
C20 0.0207(14) 0.0193(15) 0.0251(15) 0.0024(12) 0.0009(12) 0.0057(12)
C21 0.0208(14) 0.0183(14) 0.0199(14) -0.0017(11) 0.0025(11) 0.0040(11)
C22 0.0174(13) 0.0217(15) 0.0205(14) 0.0026(11) 0.0037(11) 0.0035(11)
C23 0.0210(15) 0.0252(16) 0.0313(17) 0.0027(13) 0.0073(12) 0.0100(13)
C24 0.0156(14) 0.0290(17) 0.0326(17) 0.0021(13) 0.0039(12) 0.0069(12)
C25 0.0198(14) 0.0212(15) 0.0275(16) 0.0021(12) 0.0032(12) 0.0033(12)
C26 0.0171(13) 0.0200(14) 0.0201(14) 0.0045(11) 0.0046(11) 0.0049(11)
C27 0.0190(14) 0.0205(15) 0.0201(14) 0.0028(11) 0.0043(11) 0.0059(11)
C28 0.0199(14) 0.0210(15) 0.0293(16) -0.0005(12) 0.0016(12) 0.0028(12)
C29 0.0252(16) 0.0202(15) 0.0311(17) -0.0045(12) 0.0012(13) 0.0064(13)
C30 0.0262(16) 0.0225(16) 0.0307(17) -0.0016(12) 0.0054(13) 0.0110(13)
C31 0.0188(14) 0.0199(15) 0.0263(16) 0.0020(12) 0.0053(12) 0.0073(12)
C32 0.0178(14) 0.0225(16) 0.0374(18) -0.0004(13) 0.0006(13) 0.0065(12)
C33 0.0189(14) 0.0162(14) 0.0331(17) -0.0019(12) 0.0032(12) 0.0031(11)
C34 0.0216(14) 0.0200(15) 0.0226(15) 0.0038(11) 0.0059(12) 0.0076(12)
C35 0.0173(15) 0.0190(16) 0.070(3) 0.0029(16) 0.0098(16) 0.0089(13)
C36 0.0190(16) 0.0182(16) 0.080(3) -0.0040(17) 0.0120(17) 0.0015(13)
C37 0.0170(15) 0.0195(16) 0.067(3) -0.0089(16) 0.0102(15) 0.0029(13)
C38 0.0196(16) 0.0226(18) 0.092(3) 0.0144(19) 0.0132(18) 0.0063(14)
C39 0.0321(19) 0.031(2) 0.068(3) -0.0165(19) 0.0151(19) -0.0016(16)
C40 0.0225(15) 0.0182(15) 0.050(2) 0.0003(14) 0.0106(14) 0.0051(12)
C41 0.0237(16) 0.0219(16) 0.056(2) 0.0033(15) 0.0098(15) 0.0102(13)
C42 0.0171(14) 0.0167(15) 0.055(2) -0.0002(14) 0.0010(14) 0.0043(12)
C43 0.035(2) 0.036(2) 0.056(2) 0.0070(18) 0.0165(18) 0.0156(17)
C44 0.0198(16) 0.0282(18) 0.063(3) 0.0023(17) 0.0019(16) 0.0088(14)
C45 0.0269(17) 0.0251(17) 0.049(2) -0.0101(15) -0.0070(15) 0.0063(14)
C46 0.0306(18) 0.038(2) 0.040(2) -0.0177(16) -0.0076(15) 0.0093(16)
C47 0.0264(17) 0.040(2) 0.0343(19) -0.0083(15) 0.0003(14) 0.0095(15)
C48 0.0183(14) 0.0283(17) 0.0339(18) -0.0098(13) 0.0007(13) 0.0100(13)
C49 0.0231(15) 0.0276(17) 0.0331(18) -0.0066(13) 0.0040(13) 0.0124(13)
C50 0.0277(17) 0.039(2) 0.0303(18) -0.0070(15) 0.0055(14) 0.0097(15)
C51 0.0300(18) 0.041(2) 0.0345(19) 0.0037(15) 0.0067(15) 0.0091(16)
C52 0.0269(17) 0.0321(19) 0.041(2) 0.0008(15) 0.0054(15) 0.0075(14)
C53 0.0190(14) 0.0253(16) 0.0343(18) -0.0050(13) 0.0010(13) 0.0104(12)
C54 0.0262(16) 0.0237(16) 0.0330(18) -0.0084(13) -0.0048(13) 0.0067(13)
C55 0.0334(18) 0.0236(17) 0.0334(18) -0.0034(13) -0.0036(14) 0.0094(14)
C56 0.0183(14) 0.0248(16) 0.0385(18) -0.0068(13) -0.0013(13) 0.0110(13)
C64 0.037(4) 0.043(4) 0.031(4) 0.013(3) 0.016(3) 0.020(4)
C65 0.040(5) 0.052(6) 0.034(6) 0.008(5) 0.000(4) 0.013(4)
C66 0.051(5) 0.044(5) 0.040(4) -0.001(4) 0.002(4) 0.013(4)
C67 0.061(5) 0.033(4) 0.026(4) 0.005(3) 0.015(3) 0.018(4)
C68 0.031(4) 0.052(5) 0.029(4) 0.008(3) 0.012(3) 0.021(3)
C69 0.013(7) 0.022(8) 0.027(7) -0.001(6) 0.003(6) -0.008(7)
C70 0.093(16) 0.047(13) 0.044(6) 0.030(9) 0.026(8) 0.048(12)
C57 0.028(4) 0.051(5) 0.022(5) 0.003(4) 0.009(3) 0.007(4)
C58 0.030(4) 0.053(6) 0.036(4) 0.000(4) 0.008(3) 0.016(4)
C59 0.038(5) 0.027(8) 0.049(10) 0.006(5) 0.008(5) 0.016(6)
C60 0.035(4) 0.041(4) 0.031(4) 0.006(3) 0.006(3) 0.004(3)
C61 0.024(8) 0.030(10) 0.026(6) -0.002(6) -0.003(5) -0.012(7)
C62 0.036(4) 0.039(4) 0.020(3) 0.006(3) 0.009(3) 0.011(4)
C63 0.038(4) 0.048(5) 0.032(4) -0.004(3) 0.005(3) -0.002(4)

loop_
_atom_type_symbol
_atom_type_description
_atom_type_scat_dispersion_real
_atom_type_scat_dispersion_imag
_atom_type_scat_source
C C 0.0033 0.0016 'International Tables Vol C Tables 4.2.6.8 and 6.1.1.4'
H H 0.0000 0.0000 'International Tables Vol C Tables 4.2.6.8 and 6.1.1.4'
Ag Ag -0.8971 1.1015 'International Tables Vol C Tables 4.2.6.8 and 6.1.1.4'
F F 0.0171 0.0103 'International Tables Vol C Tables 4.2.6.8 and 6.1.1.4'
N N 0.0061 0.0033 'International Tables Vol C Tables 4.2.6.8 and 6.1.1.4'

loop_
_geom_angle_atom_site_label_1
_geom_angle_atom_site_label_2
_geom_angle_atom_site_label_3
_geom_angle
_geom_angle_site_symmetry_1
_geom_angle_site_symmetry_3
_geom_angle_publ_flag
N1 Ag1 Ag2 67.34(7) . . ?
N1 Ag1 N3 101.61(9) . . ?
N3 Ag1 Ag2 64.18(7) . . ?
N5 Ag1 Ag2 112.26(6) . . ?
N5 Ag1 N1 127.66(9) . . ?
N5 Ag1 N3 126.11(9) . . ?
N2 Ag2 Ag1 61.21(7) . . ?
N2 Ag2 N4 110.79(9) . . ?
N4 Ag2 Ag1 61.68(7) . . ?
N7 Ag2 Ag1 77.92(6) . . ?
N7 Ag2 N2 98.41(9) . . ?
N7 Ag2 N4 104.62(9) . . ?
N14 Ag2 Ag1 150.09(7) 1_545 . ?
N14 Ag2 N2 104.04(9) 1_545 . ?
N14 Ag2 N4 106.31(9) 1_545 . ?
N14 Ag2 N7 131.72(9) 1_545 . ?
N6 Ag3 N11 122.13(9) . . ?
N9 Ag3 N6 138.60(9) . . ?
N9 Ag3 N11 99.20(9) . . ?
N10 Ag4 N8 97.95(9) . . ?
N10 Ag4 N12 95.51(10) . . ?
N12 Ag4 N8 96.17(9) . . ?
N13 Ag4 N8 109.48(9) . . ?
N13 Ag4 N10 134.59(10) . . ?
N13 Ag4 N12 115.90(10) . . ?
N2 N1 Ag1 112.48(18) . . ?
C1 N1 Ag1 138.8(2) . . ?
C1 N1 N2 108.1(2) . . ?
N1 N2 Ag2 117.77(18) . . ?
C3 N2 Ag2 135.0(2) . . ?
C3 N2 N1 107.0(2) . . ?
N4 N3 Ag1 113.06(19) . . ?
C6 N3 Ag1 138.2(2) . . ?
C6 N3 N4 108.4(3) . . ?
N3 N4 Ag2 106.31(17) . . ?
C8 N4 Ag2 131.9(2) . . ?
C8 N4 N3 106.6(3) . . ?
C11 N5 Ag1 119.4(2) . . ?
C11 N5 C22 118.0(3) . . ?
C22 N5 Ag1 122.65(19) . . ?
C18 N6 Ag3 117.6(2) . . ?
C18 N6 C19 118.3(3) . . ?
C19 N6 Ag3 122.7(2) . . ?
C23 N7 Ag2 117.9(2) . . ?
C23 N7 C34 118.0(3) . . ?
C34 N7 Ag2 123.13(19) . . ?
C30 N8 Ag4 117.26(19) . . ?
C30 N8 C31 117.9(3) . . ?
C31 N8 Ag4 123.8(2) . . ?
N10 N9 Ag3 119.1(2) . . ?
C35 N9 Ag3 132.4(3) . . ?
C35 N9 N10 108.3(3) . . ?
N9 N10 Ag4 116.8(2) . . ?
N9 N10 C37 107.1(3) . . ?
C37 N10 Ag4 135.6(3) . . ?
N12 N11 Ag3 114.65(19) . . ?
C40 N11 Ag3 134.4(2) . . ?
C40 N11 N12 107.9(3) . . ?
N11 N12 Ag4 119.11(19) . . ?
C42 N12 Ag4 132.6(2) . . ?
C42 N12 N11 107.2(3) . . ?
C45 N13 Ag4 120.9(2) . . ?
C45 N13 C56 117.7(3) . . ?
C56 N13 Ag4 121.3(2) . . ?
C52 N14 Ag2 119.5(2) . 1_565 ?
C52 N14 C53 118.0(3) . . ?
C53 N14 Ag2 122.4(2) . 1_565 ?
N1 C1 C2 110.4(3) . . ?
N1 C1 C4 120.3(3) . . ?
C2 C1 C4 129.2(3) . . ?
C1 C2 H2 128.3 . . ?
C3 C2 C1 103.3(3) . . ?
C3 C2 H2 128.3 . . ?
N2 C3 C2 111.2(3) . . ?
N2 C3 C5 120.4(3) . . ?
C2 C3 C5 128.4(3) . . ?
F1 C4 F3 104.9(2) . . ?
F1 C4 C1 112.5(3) . . ?
F2 C4 F1 107.5(3) . . ?
F2 C4 F3 105.5(3) . . ?
F2 C4 C1 113.4(3) . . ?
F3 C4 C1 112.5(3) . . ?
F4 C5 F6 106.3(3) . . ?
F4 C5 C3 111.4(3) . . ?
F5 C5 F4 107.2(3) . . ?
F5 C5 F6 105.6(3) . . ?
F5 C5 C3 113.4(3) . . ?
F6 C5 C3 112.4(3) . . ?
N3 C6 C7 110.7(3) . . ?
N3 C6 C9 121.3(3) . . ?
C7 C6 C9 128.0(3) . . ?
C6 C7 H7 128.6 . . ?
C8 C7 C6 102.8(3) . . ?
C8 C7 H7 128.6 . . ?
N4 C8 C7 111.5(3) . . ?
N4 C8 C10 120.4(3) . . ?
C7 C8 C10 128.0(3) . . ?
F7 C9 C6 112.1(3) . . ?
F8 C9 F7 105.8(3) . . ?
F8 C9 C6 113.3(3) . . ?
F9 C9 F7 105.8(3) . . ?
F9 C9 F8 107.1(3) . . ?
F9 C9 C6 112.2(3) . . ?
F10 C10 F11 106.3(3) . . ?
F10 C10 F12 105.6(3) . . ?
F10 C10 C8 112.5(3) . . ?
F11 C10 C8 113.3(3) . . ?
F12 C10 F11 105.8(4) . . ?
F12 C10 C8 112.8(3) . . ?
N5 C11 H11 118.4 . . ?
N5 C11 C12 123.2(3) . . ?
C12 C11 H11 118.4 . . ?
C11 C12 H12 120.3 . . ?
C13 C12 C11 119.4(3) . . ?
C13 C12 H12 120.3 . . ?
C12 C13 H13 120.2 . . ?
C12 C13 C14 119.5(3) . . ?
C14 C13 H13 120.2 . . ?
C13 C14 C15 123.1(3) . . ?
C13 C14 C22 117.7(3) . . ?
C22 C14 C15 119.2(3) . . ?
C16 C15 C14 123.5(3) . . ?
C16 C15 C19 117.8(3) . . ?
C19 C15 C14 118.7(3) . . ?
C15 C16 H16 120.2 . . ?
C17 C16 C15 119.6(3) . . ?
C17 C16 H16 120.2 . . ?
C16 C17 H17 120.3 . . ?
C16 C17 C18 119.5(3) . . ?
C18 C17 H17 120.3 . . ?
N6 C18 C17 123.1(3) . . ?
N6 C18 H18 118.5 . . ?
C17 C18 H18 118.5 . . ?
N6 C19 C15 121.7(3) . . ?
N6 C19 C20 118.2(3) . . ?
C15 C19 C20 120.1(3) . . ?
C19 C20 H20 119.3 . . ?
C21 C20 C19 121.3(3) . . ?
C21 C20 H20 119.3 . . ?
C20 C21 H21 119.8 . . ?
C20 C21 C22 120.4(3) . . ?
C22 C21 H21 119.8 . . ?
N5 C22 C14 122.1(3) . . ?
N5 C22 C21 117.7(3) . . ?
C14 C22 C21 120.2(3) . . ?
N7 C23 H23 118.3 . . ?
N7 C23 C24 123.4(3) . . ?
C24 C23 H23 118.3 . . ?
C23 C24 H24 120.6 . . ?
C25 C24 C23 118.8(3) . . ?
C25 C24 H24 120.6 . . ?
C24 C25 H25 120.1 . . ?
C24 C25 C26 119.8(3) . . ?
C26 C25 H25 120.1 . . ?
C25 C26 C27 123.7(3) . . ?
C25 C26 C34 117.6(3) . . ?
C34 C26 C27 118.7(3) . . ?
C28 C27 C26 123.5(3) . . ?
C28 C27 C31 117.6(3) . . ?
C31 C27 C26 118.9(3) . . ?
C27 C28 H28 120.0 . . ?
C29 C28 C27 120.0(3) . . ?
C29 C28 H28 120.0 . . ?
C28 C29 H29 120.7 . . ?
C28 C29 C30 118.5(3) . . ?
C30 C29 H29 120.7 . . ?
N8 C30 C29 124.1(3) . . ?
N8 C30 H30 117.9 . . ?
C29 C30 H30 117.9 . . ?
N8 C31 C27 121.7(3) . . ?
N8 C31 C32 118.0(3) . . ?
C27 C31 C32 120.2(3) . . ?
C31 C32 H32 119.6 . . ?
C33 C32 C31 120.8(3) . . ?
C33 C32 H32 119.6 . . ?
C32 C33 H33 119.6 . . ?
C32 C33 C34 120.9(3) . . ?
C34 C33 H33 119.6 . . ?
N7 C34 C26 122.3(3) . . ?
N7 C34 C33 117.2(3) . . ?
C26 C34 C33 120.5(3) . . ?
N9 C35 C36 110.8(3) . . ?
N9 C35 C38 119.9(3) . . ?
C36 C35 C38 129.1(3) . . ?
C35 C36 H36 128.7 . . ?
C37 C36 C35 102.6(3) . . ?
C37 C36 H36 128.7 . . ?
N10 C37 C36 111.2(4) . . ?
N10 C37 C39 119.6(3) . . ?
C36 C37 C39 129.2(3) . . ?
F13 C38 C35 112.9(3) . . ?
F14 C38 F13 106.0(3) . . ?
F14 C38 F15 106.2(3) . . ?
F14 C38 C35 112.1(3) . . ?
F15 C38 F13 105.8(3) . . ?
F15 C38 C35 113.2(3) . . ?
F16 C39 F18 103.5(3) . . ?
F16 C39 C37 113.9(3) . . ?
F17 C39 F16 107.0(4) . . ?
F17 C39 F18 106.1(3) . . ?
F17 C39 C37 112.8(4) . . ?
F18 C39 C37 112.8(3) . . ?
N11 C40 C41 110.2(3) . . ?
N11 C40 C43 120.5(3) . . ?
C41 C40 C43 129.3(3) . . ?
C40 C41 H41 128.3 . . ?
C42 C41 C40 103.4(3) . . ?
C42 C41 H41 128.3 . . ?
N12 C42 C41 111.3(3) . . ?
N12 C42 C44 119.8(3) . . ?
C41 C42 C44 128.9(3) . . ?
F19 C43 F21 94.3(7) . . ?
F19 C43 C40 117.9(4) . . ?
F20 C43 F19 107.6(7) . . ?
F20 C43 F21 96.3(7) . . ?
F20 C43 C40 122.6(5) . . ?
F21 C43 C40 112.4(5) . . ?
F19A C43 C40 107.6(3) . . ?
F20A C43 F19A 105.1(4) . . ?
F20A C43 C40 106.7(4) . . ?
F21A C43 F19A 109.8(4) . . ?
F21A C43 F20A 111.9(5) . . ?
F21A C43 C40 115.2(4) . . ?
F22 C44 F23 105.8(3) . . ?
F22 C44 F24 106.2(3) . . ?
F22 C44 C42 113.1(3) . . ?
F23 C44 F24 106.0(3) . . ?
F23 C44 C42 113.8(3) . . ?
F24 C44 C42 111.3(3) . . ?
N13 C45 H45 118.3 . . ?
N13 C45 C46 123.3(3) . . ?
C46 C45 H45 118.3 . . ?
C45 C46 H46 120.2 . . ?
C47 C46 C45 119.6(3) . . ?
C47 C46 H46 120.2 . . ?
C46 C47 H47 120.3 . . ?
C46 C47 C48 119.3(3) . . ?
C48 C47 H47 120.3 . . ?
C47 C48 C49 123.2(3) . . ?
C47 C48 C56 117.8(3) . . ?
C56 C48 C49 119.0(3) . . ?
C50 C49 C48 123.0(3) . . ?
C50 C49 C53 118.1(3) . . ?
C53 C49 C48 118.9(3) . . ?
C49 C50 H50 120.3 . . ?
C51 C50 C49 119.3(3) . . ?
C51 C50 H50 120.3 . . ?
C50 C51 H51 120.4 . . ?
C50 C51 C52 119.3(3) . . ?
C52 C51 H51 120.4 . . ?
N14 C52 C51 123.4(3) . . ?
N14 C52 H52 118.3 . . ?
C51 C52 H52 118.3 . . ?
N14 C53 C49 121.9(3) . . ?
N14 C53 C54 118.4(3) . . ?
C49 C53 C54 119.7(3) . . ?
C53 C54 H54 119.4 . . ?
C55 C54 C53 121.2(3) . . ?
C55 C54 H54 119.4 . . ?
C54 C55 H55 119.3 . . ?
C54 C55 C56 121.3(3) . . ?
C56 C55 H55 119.3 . . ?
N13 C56 C48 122.3(3) . . ?
N13 C56 C55 117.9(3) . . ?
C48 C56 C55 119.8(3) . . ?
C65 C64 C70 121.9(13) . . ?
C69 C64 C65 116.4(12) . . ?
C69 C64 C70 121.6(16) . . ?
C64 C65 H65 119.2 . . ?
C64 C65 C66 121.7(9) . . ?
C66 C65 H65 119.2 . . ?
C65 C66 H66 120.7 . . ?
C67 C66 C65 118.7(8) . . ?
C67 C66 H66 120.7 . . ?
C66 C67 H67 119.9 . . ?
C66 C67 C68 120.2(7) . . ?
C68 C67 H67 119.9 . . ?
C67 C68 H68 122.2 . . ?
C67 C68 C69 115.6(11) . . ?
C69 C68 H68 122.2 . . ?
C64 C69 C68 127.3(17) . . ?
C64 C69 H69 116.3 . . ?
C68 C69 H69 116.3 . . ?
C64 C70 H70A 109.5 . . ?
C64 C70 H70B 109.5 . . ?
C64 C70 H70C 109.5 . . ?
H70A C70 H70B 109.5 . . ?
H70A C70 H70C 109.5 . . ?
H70B C70 H70C 109.5 . . ?
C58 C57 C62 117.7(8) . . ?
C58 C57 C63 121.3(8) . . ?
C62 C57 C63 121.0(9) . . ?
C57 C58 H58 118.1 . . ?
C59 C58 C57 123.8(11) . . ?
C59 C58 H58 118.1 . . ?
C58 C59 H59 121.6 . . ?
C58 C59 C60 116.9(13) . . ?
C60 C59 H59 121.6 . . ?
C59 C60 H60 117.4 . . ?
C61 C60 C59 125.2(14) . . ?
C61 C60 H60 117.4 . . ?
C60 C61 H61 123.7 . . ?
C60 C61 C62 113(2) . . ?
C62 C61 H61 123.7 . . ?
C57 C62 C61 123.6(15) . . ?
C57 C62 H62 118.2 . . ?
C61 C62 H62 118.2 . . ?
C57 C63 H63A 109.5 . . ?
C57 C63 H63B 109.5 . . ?
C57 C63 H63C 109.5 . . ?
H63A C63 H63B 109.5 . . ?
H63A C63 H63C 109.5 . . ?
H63B C63 H63C 109.5 . . ?

loop_
_geom_bond_atom_site_label_1
_geom_bond_atom_site_label_2
_geom_bond_distance
_geom_bond_site_symmetry_2
_geom_bond_publ_flag
Ag1 Ag2 3.3345(6) . ?
Ag1 N1 2.225(2) . ?
Ag1 N3 2.258(3) . ?
Ag1 N5 2.220(3) . ?
Ag2 N2 2.354(3) . ?
Ag2 N4 2.439(3) . ?
Ag2 N7 2.325(3) . ?
Ag2 N14 2.315(3) 1_545 ?
Ag3 N6 2.235(3) . ?
Ag3 N9 2.235(3) . ?
Ag3 N11 2.287(2) . ?
Ag4 N8 2.502(3) . ?
Ag4 N10 2.279(3) . ?
Ag4 N12 2.355(3) . ?
Ag4 N13 2.277(3) . ?
F1 C4 1.342(3) . ?
F2 C4 1.336(4) . ?
F3 C4 1.359(4) . ?
F4 C5 1.340(4) . ?
F5 C5 1.337(4) . ?
F6 C5 1.346(4) . ?
F7 C9 1.355(4) . ?
F8 C9 1.343(4) . ?
F9 C9 1.330(4) . ?
F10 C10 1.327(4) . ?
F11 C10 1.339(5) . ?
F12 C10 1.332(5) . ?
F13 C38 1.351(4) . ?
F14 C38 1.344(4) . ?
F15 C38 1.350(5) . ?
F16 C39 1.353(5) . ?
F17 C39 1.325(4) . ?
F18 C39 1.356(4) . ?
F22 C44 1.341(4) . ?
F23 C44 1.343(4) . ?
F24 C44 1.344(4) . ?
F19 C43 1.347(6) . ?
F20 C43 1.311(6) . ?
F21 C43 1.367(6) . ?
F19A C43 1.357(4) . ?
F20A C43 1.329(5) . ?
F21A C43 1.283(5) . ?
N1 N2 1.356(4) . ?
N1 C1 1.341(4) . ?
N2 C3 1.346(4) . ?
N3 N4 1.360(4) . ?
N3 C6 1.337(4) . ?
N4 C8 1.349(4) . ?
N5 C11 1.331(4) . ?
N5 C22 1.371(4) . ?
N6 C18 1.330(4) . ?
N6 C19 1.377(4) . ?
N7 C23 1.328(4) . ?
N7 C34 1.369(4) . ?
N8 C30 1.319(4) . ?
N8 C31 1.371(4) . ?
N9 N10 1.344(4) . ?
N9 C35 1.340(4) . ?
N10 C37 1.348(4) . ?
N11 N12 1.350(4) . ?
N11 C40 1.346(4) . ?
N12 C42 1.349(4) . ?
N13 C45 1.326(4) . ?
N13 C56 1.377(4) . ?
N14 C52 1.328(4) . ?
N14 C53 1.366(4) . ?
C1 C2 1.387(4) . ?
C1 C4 1.482(4) . ?
C2 H2 0.9500 . ?
C2 C3 1.376(4) . ?
C3 C5 1.484(5) . ?
C6 C7 1.390(5) . ?
C6 C9 1.478(5) . ?
C7 H7 0.9500 . ?
C7 C8 1.382(5) . ?
C8 C10 1.470(5) . ?
C11 H11 0.9500 . ?
C11 C12 1.390(5) . ?
C12 H12 0.9500 . ?
C12 C13 1.368(5) . ?
C13 H13 0.9500 . ?
C13 C14 1.406(4) . ?
C14 C15 1.452(4) . ?
C14 C22 1.409(4) . ?
C15 C16 1.407(4) . ?
C15 C19 1.417(4) . ?
C16 H16 0.9500 . ?
C16 C17 1.369(5) . ?
C17 H17 0.9500 . ?
C17 C18 1.397(5) . ?
C18 H18 0.9500 . ?
C19 C20 1.427(4) . ?
C20 H20 0.9500 . ?
C20 C21 1.351(4) . ?
C21 H21 0.9500 . ?
C21 C22 1.436(4) . ?
C23 H23 0.9500 . ?
C23 C24 1.396(4) . ?
C24 H24 0.9500 . ?
C24 C25 1.377(4) . ?
C25 H25 0.9500 . ?
C25 C26 1.401(4) . ?
C26 C27 1.459(4) . ?
C26 C34 1.411(4) . ?
C27 C28 1.400(4) . ?
C27 C31 1.418(4) . ?
C28 H28 0.9500 . ?
C28 C29 1.370(4) . ?
C29 H29 0.9500 . ?
C29 C30 1.394(4) . ?
C30 H30 0.9500 . ?
C31 C32 1.427(4) . ?
C32 H32 0.9500 . ?
C32 C33 1.359(4) . ?
C33 H33 0.9500 . ?
C33 C34 1.428(4) . ?
C35 C36 1.383(5) . ?
C35 C38 1.467(6) . ?
C36 H36 0.9500 . ?
C36 C37 1.383(5) . ?
C37 C39 1.464(6) . ?
C40 C41 1.391(5) . ?
C40 C43 1.465(5) . ?
C41 H41 0.9500 . ?
C41 C42 1.366(5) . ?
C42 C44 1.483(5) . ?
C45 H45 0.9500 . ?
C45 C46 1.398(5) . ?
C46 H46 0.9500 . ?
C46 C47 1.369(5) . ?
C47 H47 0.9500 . ?
C47 C48 1.405(4) . ?
C48 C49 1.461(5) . ?
C48 C56 1.411(5) . ?
C49 C50 1.405(5) . ?
C49 C53 1.415(4) . ?
C50 H50 0.9500 . ?
C50 C51 1.366(5) . ?
C51 H51 0.9500 . ?
C51 C52 1.399(5) . ?
C52 H52 0.9500 . ?
C53 C54 1.424(5) . ?
C54 H54 0.9500 . ?
C54 C55 1.349(5) . ?
C55 H55 0.9500 . ?
C55 C56 1.424(4) . ?
C64 C65 1.347(12) . ?
C64 C69 1.30(3) . ?
C64 C70 1.47(2) . ?
C65 H65 0.9500 . ?
C65 C66 1.424(13) . ?
C66 H66 0.9500 . ?
C66 C67 1.375(11) . ?
C67 H67 0.9500 . ?
C67 C68 1.375(10) . ?
C68 H68 0.9500 . ?
C68 C69 1.40(3) . ?
C69 H69 0.9500 . ?
C70 H70A 0.9800 . ?
C70 H70B 0.9800 . ?
C70 H70C 0.9800 . ?
C57 C58 1.382(13) . ?
C57 C62 1.397(12) . ?
C57 C63 1.504(12) . ?
C58 H58 0.9500 . ?
C58 C59 1.38(2) . ?
C59 H59 0.9500 . ?
C59 C60 1.44(2) . ?
C60 H60 0.9500 . ?
C60 C61 1.39(3) . ?
C61 H61 0.9500 . ?
C61 C62 1.49(2) . ?
C62 H62 0.9500 . ?
C63 H63A 0.9800 . ?
C63 H63B 0.9800 . ?
C63 H63C 0.9800 . ?

loop_
_geom_torsion_atom_site_label_1
_geom_torsion_atom_site_label_2
_geom_torsion_atom_site_label_3
_geom_torsion_atom_site_label_4
_geom_torsion
_geom_torsion_site_symmetry_1
_geom_torsion_site_symmetry_2
_geom_torsion_site_symmetry_3
_geom_torsion_site_symmetry_4
_geom_torsion_publ_flag
Ag1 N1 N2 Ag2 -12.6(3) . . . . ?
Ag1 N1 N2 C3 172.1(2) . . . . ?
Ag1 N1 C1 C2 -169.0(2) . . . . ?
Ag1 N1 C1 C4 14.2(5) . . . . ?
Ag1 N3 N4 Ag2 41.8(2) . . . . ?
Ag1 N3 N4 C8 -173.9(2) . . . . ?
Ag1 N3 C6 C7 171.8(2) . . . . ?
Ag1 N3 C6 C9 -7.9(5) . . . . ?
Ag1 N5 C11 C12 -179.7(2) . . . . ?
Ag1 N5 C22 C14 178.3(2) . . . . ?
Ag1 N5 C22 C21 -1.6(4) . . . . ?
Ag2 N2 C3 C2 -174.0(2) . . . . ?
Ag2 N2 C3 C5 4.0(5) . . . . ?
Ag2 N4 C8 C7 130.9(3) . . . . ?
Ag2 N4 C8 C10 -48.0(5) . . . . ?
Ag2 N7 C23 C24 -168.5(2) . . . . ?
Ag2 N7 C34 C26 166.8(2) . . . . ?
Ag2 N7 C34 C33 -13.1(4) . . . . ?
Ag2 N14 C52 C51 179.0(3) 1_565 . . . ?
Ag2 N14 C53 C49 -178.6(2) 1_565 . . . ?
Ag2 N14 C53 C54 2.9(4) 1_565 . . . ?
Ag3 N6 C18 C17 -165.5(3) . . . . ?
Ag3 N6 C19 C15 164.5(2) . . . . ?
Ag3 N6 C19 C20 -15.9(4) . . . . ?
Ag3 N9 N10 Ag4 -2.5(3) . . . . ?
Ag3 N9 N10 C37 -175.4(2) . . . . ?
Ag3 N9 C35 C36 174.2(2) . . . . ?
Ag3 N9 C35 C38 -10.0(5) . . . . ?
Ag3 N11 N12 Ag4 -6.8(3) . . . . ?
Ag3 N11 N12 C42 162.5(2) . . . . ?
Ag3 N11 C40 C41 -157.8(2) . . . . ?
Ag3 N11 C40 C43 21.5(5) . . . . ?
Ag4 N8 C30 C29 -166.5(2) . . . . ?
Ag4 N8 C31 C27 167.3(2) . . . . ?
Ag4 N8 C31 C32 -13.0(4) . . . . ?
Ag4 N10 C37 C36 -170.4(2) . . . . ?
Ag4 N10 C37 C39 10.3(5) . . . . ?
Ag4 N12 C42 C41 167.8(2) . . . . ?
Ag4 N12 C42 C44 -11.6(5) . . . . ?
Ag4 N13 C45 C46 -175.0(3) . . . . ?
Ag4 N13 C56 C48 175.5(2) . . . . ?
Ag4 N13 C56 C55 -3.6(4) . . . . ?
N1 N2 C3 C2 0.1(4) . . . . ?
N1 N2 C3 C5 178.1(3) . . . . ?
N1 C1 C2 C3 -0.2(4) . . . . ?
N1 C1 C4 F1 -146.7(3) . . . . ?
N1 C1 C4 F2 -24.4(4) . . . . ?
N1 C1 C4 F3 95.1(3) . . . . ?
N2 N1 C1 C2 0.3(3) . . . . ?
N2 N1 C1 C4 -176.5(3) . . . . ?
N2 C3 C5 F4 159.2(3) . . . . ?
N2 C3 C5 F5 38.2(4) . . . . ?
N2 C3 C5 F6 -81.5(4) . . . . ?
N3 N4 C8 C7 -0.4(4) . . . . ?
N3 N4 C8 C10 -179.3(3) . . . . ?
N3 C6 C7 C8 0.4(4) . . . . ?
N3 C6 C9 F7 -25.3(4) . . . . ?
N3 C6 C9 F8 94.5(4) . . . . ?
N3 C6 C9 F9 -144.2(3) . . . . ?
N4 N3 C6 C7 -0.6(4) . . . . ?
N4 N3 C6 C9 179.8(3) . . . . ?
N4 C8 C10 F10 -158.9(3) . . . . ?
N4 C8 C10 F11 -38.4(5) . . . . ?
N4 C8 C10 F12 81.9(5) . . . . ?
N5 C11 C12 C13 1.4(5) . . . . ?
N6 C19 C20 C21 -178.7(3) . . . . ?
N7 C23 C24 C25 0.7(5) . . . . ?
N8 C31 C32 C33 -177.6(3) . . . . ?
N9 N10 C37 C36 0.5(4) . . . . ?
N9 N10 C37 C39 -178.7(3) . . . . ?
N9 C35 C36 C37 0.2(4) . . . . ?
N9 C35 C38 F13 -75.3(4) . . . . ?
N9 C35 C38 F14 164.9(3) . . . . ?
N9 C35 C38 F15 44.8(4) . . . . ?
N10 N9 C35 C36 0.1(4) . . . . ?
N10 N9 C35 C38 175.9(3) . . . . ?
N10 C37 C39 F16 -62.1(4) . . . . ?
N10 C37 C39 F17 175.7(3) . . . . ?
N10 C37 C39 F18 55.5(4) . . . . ?
N11 N12 C42 C41 0.5(4) . . . . ?
N11 N12 C42 C44 -178.9(3) . . . . ?
N11 C40 C41 C42 -0.2(4) . . . . ?
N11 C40 C43 F19 5.3(8) . . . . ?
N11 C40 C43 F20 -132.8(7) . . . . ?
N11 C40 C43 F21 113.4(6) . . . . ?
N11 C40 C43 F19A -48.4(4) . . . . ?
N11 C40 C43 F20A -160.7(4) . . . . ?
N11 C40 C43 F21A 74.5(5) . . . . ?
N12 N11 C40 C41 0.5(4) . . . . ?
N12 N11 C40 C43 179.9(3) . . . . ?
N12 C42 C44 F22 41.4(4) . . . . ?
N12 C42 C44 F23 -79.4(4) . . . . ?
N12 C42 C44 F24 160.9(3) . . . . ?
N13 C45 C46 C47 -0.4(5) . . . . ?
N14 C53 C54 C55 176.8(3) . . . . ?
C1 N1 N2 Ag2 175.05(19) . . . . ?
C1 N1 N2 C3 -0.2(3) . . . . ?
C1 C2 C3 N2 0.0(4) . . . . ?
C1 C2 C3 C5 -177.8(3) . . . . ?
C2 C1 C4 F1 37.2(5) . . . . ?
C2 C1 C4 F2 159.5(3) . . . . ?
C2 C1 C4 F3 -80.9(4) . . . . ?
C2 C3 C5 F4 -23.2(5) . . . . ?
C2 C3 C5 F5 -144.2(3) . . . . ?
C2 C3 C5 F6 96.0(4) . . . . ?
C4 C1 C2 C3 176.2(3) . . . . ?
C6 N3 N4 Ag2 -143.8(2) . . . . ?
C6 N3 N4 C8 0.6(3) . . . . ?
C6 C7 C8 N4 0.0(4) . . . . ?
C6 C7 C8 C10 178.8(4) . . . . ?
C7 C6 C9 F7 155.1(3) . . . . ?
C7 C6 C9 F8 -85.1(4) . . . . ?
C7 C6 C9 F9 36.2(5) . . . . ?
C7 C8 C10 F10 22.4(6) . . . . ?
C7 C8 C10 F11 142.9(4) . . . . ?
C7 C8 C10 F12 -96.9(5) . . . . ?
C9 C6 C7 C8 180.0(3) . . . . ?
C11 N5 C22 C14 -1.4(4) . . . . ?
C11 N5 C22 C21 178.8(3) . . . . ?
C11 C12 C13 C14 -1.4(5) . . . . ?
C12 C13 C14 C15 179.4(3) . . . . ?
C12 C13 C14 C22 0.0(4) . . . . ?
C13 C14 C15 C16 -1.6(5) . . . . ?
C13 C14 C15 C19 178.7(3) . . . . ?
C13 C14 C22 N5 1.4(4) . . . . ?
C13 C14 C22 C21 -178.8(3) . . . . ?
C14 C15 C16 C17 -178.6(3) . . . . ?
C14 C15 C19 N6 -179.8(3) . . . . ?
C14 C15 C19 C20 0.7(4) . . . . ?
C15 C14 C22 N5 -178.0(3) . . . . ?
C15 C14 C22 C21 1.8(4) . . . . ?
C15 C16 C17 C18 -1.5(5) . . . . ?
C15 C19 C20 C21 0.8(4) . . . . ?
C16 C15 C19 N6 0.4(4) . . . . ?
C16 C15 C19 C20 -179.1(3) . . . . ?
C16 C17 C18 N6 0.1(5) . . . . ?
C18 N6 C19 C15 -1.7(4) . . . . ?
C18 N6 C19 C20 177.8(3) . . . . ?
C19 N6 C18 C17 1.5(5) . . . . ?
C19 C15 C16 C17 1.2(5) . . . . ?
C19 C20 C21 C22 -1.0(4) . . . . ?
C20 C21 C22 N5 179.5(3) . . . . ?
C20 C21 C22 C14 -0.4(4) . . . . ?
C22 N5 C11 C12 -0.1(5) . . . . ?
C22 C14 C15 C16 177.8(3) . . . . ?
C22 C14 C15 C19 -1.9(4) . . . . ?
C23 N7 C34 C26 -1.7(4) . . . . ?
C23 N7 C34 C33 178.5(3) . . . . ?
C23 C24 C25 C26 -1.0(4) . . . . ?
C24 C25 C26 C27 179.9(3) . . . . ?
C24 C25 C26 C34 0.0(4) . . . . ?
C25 C26 C27 C28 -1.1(4) . . . . ?
C25 C26 C27 C31 -179.9(3) . . . . ?
C25 C26 C34 N7 1.4(4) . . . . ?
C25 C26 C34 C33 -178.8(3) . . . . ?
C26 C27 C28 C29 -177.5(3) . . . . ?
C26 C27 C31 N8 178.1(3) . . . . ?
C26 C27 C31 C32 -1.6(4) . . . . ?
C27 C26 C34 N7 -178.5(3) . . . . ?
C27 C26 C34 C33 1.4(4) . . . . ?
C27 C28 C29 C30 0.0(5) . . . . ?
C27 C31 C32 C33 2.1(5) . . . . ?
C28 C27 C31 N8 -0.8(4) . . . . ?
C28 C27 C31 C32 179.5(3) . . . . ?
C28 C29 C30 N8 -2.1(5) . . . . ?
C30 N8 C31 C27 -1.1(4) . . . . ?
C30 N8 C31 C32 178.6(3) . . . . ?
C31 N8 C30 C29 2.6(5) . . . . ?
C31 C27 C28 C29 1.3(4) . . . . ?
C31 C32 C33 C34 -0.8(5) . . . . ?
C32 C33 C34 N7 178.9(3) . . . . ?
C32 C33 C34 C26 -0.9(5) . . . . ?
C34 N7 C23 C24 0.6(4) . . . . ?
C34 C26 C27 C28 178.7(3) . . . . ?
C34 C26 C27 C31 -0.1(4) . . . . ?
C35 N9 N10 Ag4 172.57(19) . . . . ?
C35 N9 N10 C37 -0.4(3) . . . . ?
C35 C36 C37 N10 -0.5(4) . . . . ?
C35 C36 C37 C39 178.7(3) . . . . ?
C36 C35 C38 F13 99.7(4) . . . . ?
C36 C35 C38 F14 -20.0(5) . . . . ?
C36 C35 C38 F15 -140.2(3) . . . . ?
C36 C37 C39 F16 118.9(4) . . . . ?
C36 C37 C39 F17 -3.4(6) . . . . ?
C36 C37 C39 F18 -123.6(4) . . . . ?
C38 C35 C36 C37 -175.1(3) . . . . ?
C40 N11 N12 Ag4 -170.0(2) . . . . ?
C40 N11 N12 C42 -0.6(3) . . . . ?
C40 C41 C42 N12 -0.2(4) . . . . ?
C40 C41 C42 C44 179.2(3) . . . . ?
C41 C40 C43 F19 -175.5(7) . . . . ?
C41 C40 C43 F20 46.4(8) . . . . ?
C41 C40 C43 F21 -67.4(7) . . . . ?
C41 C40 C43 F19A 130.8(4) . . . . ?
C41 C40 C43 F20A 18.5(6) . . . . ?
C41 C40 C43 F21A -106.3(5) . . . . ?
C41 C42 C44 F22 -137.9(4) . . . . ?
C41 C42 C44 F23 101.3(4) . . . . ?
C41 C42 C44 F24 -18.4(5) . . . . ?
C43 C40 C41 C42 -179.5(3) . . . . ?
C45 N13 C56 C48 -0.4(4) . . . . ?
C45 N13 C56 C55 -179.5(3) . . . . ?
C45 C46 C47 C48 -0.6(5) . . . . ?
C46 C47 C48 C49 -179.5(3) . . . . ?
C46 C47 C48 C56 1.0(5) . . . . ?
C47 C48 C49 C50 3.1(5) . . . . ?
C47 C48 C49 C53 -177.0(3) . . . . ?
C47 C48 C56 N13 -0.5(4) . . . . ?
C47 C48 C56 C55 178.5(3) . . . . ?
C48 C49 C50 C51 -179.9(3) . . . . ?
C48 C49 C53 N14 -179.7(3) . . . . ?
C48 C49 C53 C54 -1.2(4) . . . . ?
C49 C48 C56 N13 179.9(3) . . . . ?
C49 C48 C56 C55 -1.0(4) . . . . ?
C49 C50 C51 C52 0.0(5) . . . . ?
C49 C53 C54 C55 -1.7(5) . . . . ?
C50 C49 C53 N14 0.2(4) . . . . ?
C50 C49 C53 C54 178.6(3) . . . . ?
C50 C51 C52 N14 -0.8(5) . . . . ?
C52 N14 C53 C49 -0.9(4) . . . . ?
C52 N14 C53 C54 -179.4(3) . . . . ?
C53 N14 C52 C51 1.2(5) . . . . ?
C53 C49 C50 C51 0.3(5) . . . . ?
C53 C54 C55 C56 3.3(5) . . . . ?
C54 C55 C56 N13 177.2(3) . . . . ?
C54 C55 C56 C48 -1.9(5) . . . . ?
C56 N13 C45 C46 0.9(5) . . . . ?
C56 C48 C49 C50 -177.3(3) . . . . ?
C56 C48 C49 C53 2.5(4) . . . . ?
C64 C65 C66 C67 0.7(13) . . . . ?
C65 C64 C69 C68 5(3) . . . . ?
C65 C66 C67 C68 0.6(11) . . . . ?
C66 C67 C68 C69 0.6(16) . . . . ?
C67 C68 C69 C64 -4(3) . . . . ?
C69 C64 C65 C66 -3.2(19) . . . . ?
C70 C64 C65 C66 -179.3(11) . . . . ?
C70 C64 C69 C68 -179(2) . . . . ?
C57 C58 C59 C60 -2(2) . . . . ?
C58 C57 C62 C61 0.7(19) . . . . ?
C58 C59 C60 C61 4(3) . . . . ?
C59 C60 C61 C62 -3(3) . . . . ?
C60 C61 C62 C57 1(3) . . . . ?
C62 C57 C58 C59 -0.4(15) . . . . ?
C63 C57 C58 C59 -179.1(11) . . . . ?
C63 C57 C62 C61 179.4(16) . . . . ?
